data_7233372
loop_
_publ_author_name
'Cheisson, Thibault'
'Jian, Jiwen'
'Su, Jing'
'Eaton, Teresa M.'
'Gau, Michael'
'Carroll, Patrick'
'Batista, Enrique R.'
'Yang, Ping'
'Gibson, John K.'
'Schelter, Eric J.'

_publ_section_title
;
 Halide Anion Discrimination by a Tripodal Hydroxylamine Ligand in Gas and
 Condensed Phases
;
_journal_name_full 'Physical Chemistry Chemical Physics'
_journal_paper_doi 10.1039/C9CP03764K
_journal_year 2019
_chemical_formula_moiety 'Br, 2(C H Cl3), C33 H49 N4 O3'
_chemical_formula_sum 'C35 H51 Br Cl6 N4 O3'
_chemical_formula_weight 868.40
_space_group_crystal_system monoclinic
_space_group_IT_number 14
_space_group_name_Hall '-P 2ybc'
_space_group_name_H-M_alt 'P 1 21/c 1'
_symmetry_space_group_name_Hall '-P 2ybc'
_symmetry_space_group_name_H-M 'P 1 21/c 1'
_atom_sites_solution_hydrogens geom
_atom_sites_solution_primary dual
_audit_creation_date 2018-08-06
_audit_creation_method
;
Olex2 1.2
(compiled 2018.05.29 svn.r3508 for OlexSys, GUI svn.r5506)
;
_audit_update_record
;
2019-03-06 deposited with the CCDC.    2019-08-12 downloaded from the CCDC.
;
_cell_angle_alpha 90
_cell_angle_beta 97.492(6)
_cell_angle_gamma 90
_cell_formula_units_Z 4
_cell_length_a 21.169(2)
_cell_length_b 12.0506(11)
_cell_length_c 16.8977(16)
_cell_measurement_reflns_used 9986
_cell_measurement_temperature 100
_cell_measurement_theta_max 22.348
_cell_measurement_theta_min 2.363
_cell_volume 4273.8(7)
_computing_cell_refinement 'SAINT V8.38A (2016)'
_computing_data_collection 'Bruker APEX2 v2014.11-0'
_computing_data_reduction 'SAINT V8.38A (2016)'
_computing_publication_material 'Olex2 (Dolomanov et al., 2009)'
_computing_structure_refinement 'ShelXL (Sheldrick, 2015)'
_computing_structure_solution 'ShelXT (Sheldrick, 2015)'
_diffrn_ambient_temperature 100
_diffrn_measured_fraction_theta_full 0.993
_diffrn_measured_fraction_theta_max 0.993
_diffrn_measurement_device 'CCD area detector'
_diffrn_measurement_device_type 'Bruker APEXII'
_diffrn_measurement_method '\w and \f scans'
_diffrn_radiation_monochromator graphite
_diffrn_radiation_type MoK\a
_diffrn_radiation_wavelength 0.71073
_diffrn_reflns_av_unetI/netI 0.0691
_diffrn_reflns_Laue_measured_fraction_full 0.993
_diffrn_reflns_Laue_measured_fraction_max 0.993
_diffrn_reflns_limit_h_max 25
_diffrn_reflns_limit_h_min -25
_diffrn_reflns_limit_k_max 14
_diffrn_reflns_limit_k_min -14
_diffrn_reflns_limit_l_max 20
_diffrn_reflns_limit_l_min -15
_diffrn_reflns_number 7537
_diffrn_reflns_point_group_measured_fraction_full 0.993
_diffrn_reflns_point_group_measured_fraction_max 0.993
_diffrn_reflns_theta_full 25.081
_diffrn_reflns_theta_max 25.081
_diffrn_reflns_theta_min 2.082
_diffrn_source 'sealed tube'
_exptl_absorpt_coefficient_mu 1.374
_exptl_absorpt_correction_T_max 0.7456
_exptl_absorpt_correction_T_min 0.6361
_exptl_absorpt_correction_type multi-scan
_exptl_absorpt_process_details 'SADABS v2016/2'
_exptl_crystal_colour colorless
_exptl_crystal_density_diffrn 1.350
_exptl_crystal_description plate
_exptl_crystal_F_000 1800
_exptl_crystal_size_max 0.25
_exptl_crystal_size_mid 0.12
_exptl_crystal_size_min 0.01
_refine_diff_density_max 0.810
_refine_diff_density_min -1.117
_refine_diff_density_rms 0.115
_refine_ls_extinction_method none
_refine_ls_goodness_of_fit_ref 1.067
_refine_ls_hydrogen_treatment constr
_refine_ls_matrix_type full
_refine_ls_number_parameters 492
_refine_ls_number_reflns 7537
_refine_ls_number_restraints 5
_refine_ls_restrained_S_all 1.067
_refine_ls_R_factor_all 0.1528
_refine_ls_R_factor_gt 0.1065
_refine_ls_shift/su_max 0.001
_refine_ls_shift/su_mean 0.000
_refine_ls_structure_factor_coef Fsqd
_refine_ls_weighting_details 'w=1/[\s^2^(Fo^2^)+(0.1085P)^2^+23.3037P] where P=(Fo^2^+2Fc^2^)/3'
_refine_ls_weighting_scheme calc
_refine_ls_wR_factor_gt 0.2674
_refine_ls_wR_factor_ref 0.2971
_reflns_number_gt 4884
_reflns_number_total 7537
_reflns_threshold_expression 'I > 2\s(I)'
_cod_data_source_file c9cp03764k3.cif
_cod_data_source_block 40270
_cod_original_cell_volume 4273.7(7)
_cod_database_code 7233372
_shelx_shelxl_version_number 2017/1
_shelx_estimated_absorpt_t_max 0.986
_shelx_estimated_absorpt_t_min 0.725
_olex2_submission_special_instructions 'No special instructions were received'

loop_
_space_group_symop_operation_xyz
'x, y, z'
'-x, y+1/2, -z+1/2'
'-x, -y, -z'
'x, -y-1/2, z-1/2'

loop_
_atom_site_label
_atom_site_type_symbol
_atom_site_fract_x
_atom_site_fract_y
_atom_site_fract_z
_atom_site_U_iso_or_equiv
_atom_site_adp_type
_atom_site_occupancy
_atom_site_site_symmetry_order
_atom_site_calc_flag
_atom_site_refinement_flags_posn
_atom_site_refinement_flags_occupancy
_atom_site_disorder_assembly
_atom_site_disorder_group
Br1 Br 0.75574(5) 0.40973(8) 0.52160(5) 0.0542(3) Uani 1 1 d D . . .
Cl1 Cl 0.8300(3) 0.7133(4) 0.4703(3) 0.176(3) Uani 1 1 d . . . .
Cl2 Cl 0.91944(19) 0.5349(6) 0.4526(3) 0.144(2) Uani 1 1 d . . . .
Cl3 Cl 0.9276(3) 0.6649(5) 0.5991(3) 0.163(2) Uani 1 1 d . . . .
C34 C 0.8773(6) 0.6120(11) 0.5202(8) 0.083(4) Uani 1 1 d . . . .
H34 H 0.848144 0.558701 0.542737 0.100 Uiso 1 1 calc R . . .
Cl4 Cl 0.6524(3) 0.6040(5) 0.3682(4) 0.0781(17) Uani 0.5 1 d . P A 1
Cl4* Cl 0.6672(8) 0.6801(13) 0.4394(14) 0.257(11) Uani 0.5 1 d . P A 2
Cl5 Cl 0.6190(5) 0.7345(6) 0.4945(5) 0.114(3) Uani 0.5 1 d . P A 1
Cl5* Cl 0.5591(4) 0.6769(8) 0.5078(6) 0.123(3) Uani 0.5 1 d . P A 2
Cl6 Cl 0.5631(4) 0.5138(11) 0.4615(7) 0.147(5) Uani 0.5 1 d . P A 1
Cl6* Cl 0.5848(7) 0.4980(14) 0.4018(7) 0.206(9) Uani 0.5 1 d . P A 2
C35 C 0.6210(7) 0.5946(12) 0.4705(8) 0.102(5) Uani 1 1 d . . . .
H35 H 0.655331 0.559634 0.508665 0.122 Uiso 0.5 1 calc R P A 1
H35a H 0.644784 0.553214 0.516285 0.122 Uiso 0.5 1 calc R P A 2
O1 O 0.8224(3) 0.2918(7) 0.6856(5) 0.073(2) Uani 1 1 d . . . .
H1 H 0.803221 0.322024 0.644560 0.110 Uiso 1 1 calc GR . . .
O2 O 0.7024(9) 0.1689(10) 0.5492(6) 0.171(6) Uani 1 1 d . . . .
H2 H 0.708569 0.237775 0.549651 0.256 Uiso 1 1 calc DGR . . .
O3 O 0.6575(7) 0.4628(13) 0.6360(8) 0.067(4) Uani 0.5 1 d . P B 1
H3 H 0.687399 0.434948 0.614505 0.101 Uiso 0.5 1 calc DGR P B 1
O3* O 0.7256(7) 0.4298(14) 0.7064(6) 0.085(5) Uani 0.5 1 d . P B 2
H3* H 0.726505 0.425791 0.656956 0.128 Uiso 0.5 1 calc DGR P B 2
N1 N 0.8785(4) 0.3511(8) 0.7114(6) 0.069(2) Uani 1 1 d . . . .
N2 N 0.6796(8) 0.1355(11) 0.6238(6) 0.124(6) Uani 1 1 d . . . .
N3 N 0.6758(6) 0.4713(10) 0.7192(6) 0.089(3) Uani 1 1 d . . . .
N4 N 0.7470(3) 0.2434(6) 0.8044(4) 0.0451(17) Uani 1 1 d . . . .
H4 H 0.747176 0.278212 0.750729 0.054 Uiso 1 1 calc R . . .
C1 C 0.8143(4) 0.2261(8) 0.8410(6) 0.052(2) Uani 1 1 d . . . .
H1a H 0.835932 0.176448 0.806403 0.062 Uiso 1 1 calc R . . .
H1b H 0.814679 0.189298 0.893480 0.062 Uiso 1 1 calc R . . .
C2 C 0.8511(5) 0.3368(9) 0.8524(6) 0.061(3) Uani 1 1 d . . . .
C3 C 0.8548(6) 0.3895(11) 0.9281(7) 0.076(3) Uani 1 1 d . . . .
H3a H 0.835135 0.355215 0.969190 0.092 Uiso 1 1 calc R . . .
C4 C 0.8856(7) 0.4875(12) 0.9434(8) 0.093(4) Uani 1 1 d . . . .
H4a H 0.888644 0.518721 0.995341 0.112 Uiso 1 1 calc R . . .
C5 C 0.9125(7) 0.5423(14) 0.8846(9) 0.104(5) Uani 1 1 d . . . .
H5 H 0.934199 0.610704 0.895242 0.125 Uiso 1 1 calc R . . .
C6 C 0.9068(6) 0.4939(11) 0.8082(8) 0.086(4) Uani 1 1 d . . . .
H6 H 0.922651 0.533432 0.766302 0.104 Uiso 1 1 calc R . . .
C7 C 0.8789(5) 0.3906(9) 0.7916(7) 0.062(3) Uani 1 1 d . . . .
C8 C 0.9343(4) 0.2828(9) 0.6958(6) 0.061(3) Uani 1 1 d . . . .
C9 C 0.9385(7) 0.1732(13) 0.7378(11) 0.119(6) Uani 1 1 d . . . .
H9a H 0.947135 0.185253 0.795551 0.178 Uiso 1 1 calc GR . . .
H9b H 0.972929 0.129162 0.720122 0.178 Uiso 1 1 calc GR . . .
H9c H 0.898010 0.133420 0.725236 0.178 Uiso 1 1 calc GR . . .
C10 C 0.9270(7) 0.2629(15) 0.6052(8) 0.113(5) Uani 1 1 d . . . .
H10a H 0.886656 0.224378 0.588423 0.169 Uiso 1 1 calc GR . . .
H10b H 0.962466 0.217245 0.592015 0.169 Uiso 1 1 calc GR . . .
H10c H 0.927085 0.334233 0.577417 0.169 Uiso 1 1 calc GR . . .
C11 C 0.9958(5) 0.3455(13) 0.7186(9) 0.095(4) Uani 1 1 d . . . .
H11a H 0.994570 0.415358 0.688679 0.142 Uiso 1 1 calc GR . . .
H11b H 1.031685 0.300408 0.705883 0.142 Uiso 1 1 calc GR . . .
H11c H 1.001101 0.361465 0.775923 0.142 Uiso 1 1 calc GR . . .
C12 C 0.7127(6) 0.1319(9) 0.7936(6) 0.069(3) Uani 1 1 d . . . .
H12a H 0.667919 0.144375 0.770350 0.083 Uiso 1 1 calc R . . .
H12b H 0.712614 0.096389 0.846401 0.083 Uiso 1 1 calc R . . .
C13 C 0.7450(6) 0.0536(10) 0.7387(8) 0.079(4) Uani 1 1 d . . . .
C14 C 0.7888(8) -0.0247(11) 0.7777(10) 0.095(4) Uani 1 1 d . . . .
H14 H 0.792995 -0.029125 0.834247 0.115 Uiso 1 1 calc R . . .
C15 C 0.8264(9) -0.0965(13) 0.7367(13) 0.113(5) Uani 1 1 d . . . .
H15 H 0.858663 -0.144144 0.762023 0.135 Uiso 1 1 calc R . . .
C16 C 0.8099(11) -0.0878(15) 0.6545(16) 0.130(7) Uani 1 1 d . . . .
H16 H 0.831831 -0.135928 0.622927 0.156 Uiso 1 1 calc R . . .
C17 C 0.7654(11) -0.0178(15) 0.6129(10) 0.124(7) Uani 1 1 d . . . .
H17 H 0.759304 -0.016890 0.556229 0.149 Uiso 1 1 calc R . . .
C18 C 0.7286(7) 0.0535(13) 0.6578(8) 0.096(5) Uani 1 1 d . . . .
C19 C 0.6205(10) 0.0791(14) 0.5976(9) 0.125(7) Uani 1 1 d . . . .
C20 C 0.5739(11) 0.180(2) 0.5685(13) 0.189(11) Uani 1 1 d . . . .
H20a H 0.531109 0.151664 0.550471 0.284 Uiso 1 1 calc GR . . .
H20b H 0.590130 0.219251 0.524444 0.284 Uiso 1 1 calc DGR . . .
H20c H 0.571939 0.231939 0.612999 0.284 Uiso 1 1 calc GR . . .
C21 C 0.6153(12) -0.0018(18) 0.5337(13) 0.197(12) Uani 1 1 d . . . .
H21a H 0.651212 0.006886 0.503028 0.296 Uiso 1 1 calc GR . . .
H21b H 0.575240 0.009717 0.498439 0.296 Uiso 1 1 calc GR . . .
H21c H 0.615861 -0.076710 0.556307 0.296 Uiso 1 1 calc GR . . .
C22 C 0.5958(10) 0.027(2) 0.6691(12) 0.195(12) Uani 1 1 d . . . .
H22a H 0.588738 0.084663 0.707791 0.292 Uiso 1 1 calc GR . . .
H22b H 0.627061 -0.026708 0.694161 0.292 Uiso 1 1 calc GR . . .
H22c H 0.555476 -0.011450 0.651717 0.292 Uiso 1 1 calc GR . . .
C23 C 0.7129(5) 0.3190(9) 0.8546(6) 0.063(3) Uani 1 1 d . . . .
H23a H 0.735339 0.391234 0.860320 0.075 Uiso 1 1 calc R . . .
H23b H 0.713606 0.286537 0.908506 0.075 Uiso 1 1 calc R . . .
C24 C 0.6431(6) 0.3382(12) 0.8177(7) 0.081(4) Uani 1 1 d . . . .
C25 C 0.5947(6) 0.273(2) 0.8465(10) 0.141(8) Uani 1 1 d . . . .
H25 H 0.605182 0.220608 0.887855 0.169 Uiso 1 1 calc R . . .
C26 C 0.5312(7) 0.289(2) 0.8127(12) 0.164(10) Uani 1 1 d . . . .
H26 H 0.498353 0.248672 0.833420 0.197 Uiso 1 1 calc R . . .
C27 C 0.5165(6) 0.357(3) 0.7532(11) 0.219(16) Uani 1 1 d . . . .
H27 H 0.473087 0.363804 0.731108 0.262 Uiso 1 1 calc R . . .
C28 C 0.5619(7) 0.4206(19) 0.7208(9) 0.140(8) Uani 1 1 d . . . .
H28 H 0.549164 0.469526 0.677542 0.168 Uiso 1 1 calc R . . .
C29 C 0.6278(5) 0.4118(12) 0.7529(7) 0.079(4) Uani 1 1 d . . . .
C30 C 0.6860(9) 0.5884(12) 0.7450(8) 0.102(5) Uani 1 1 d . . . .
C31 C 0.7156(9) 0.5924(12) 0.8317(9) 0.126(7) Uani 1 1 d . . . .
H31a H 0.685402 0.562484 0.865536 0.189 Uiso 1 1 calc GR . . .
H31b H 0.725833 0.669378 0.846913 0.189 Uiso 1 1 calc GR . . .
H31c H 0.754629 0.547783 0.838553 0.189 Uiso 1 1 calc GR . . .
C32 C 0.7372(14) 0.634(2) 0.6944(13) 0.220(15) Uani 1 1 d . . . .
H32a H 0.777326 0.593259 0.708670 0.329 Uiso 1 1 calc DGR . . .
H32b H 0.744135 0.712785 0.705273 0.329 Uiso 1 1 calc GR . . .
H32c H 0.722376 0.622819 0.637511 0.329 Uiso 1 1 calc DGR . . .
C33 C 0.6269(15) 0.659(2) 0.7330(16) 0.26(2) Uani 1 1 d . . . .
H33a H 0.638759 0.737361 0.739688 0.392 Uiso 1 1 calc GR . . .
H33b H 0.598814 0.638553 0.772438 0.392 Uiso 1 1 calc GR . . .
H33c H 0.604579 0.647072 0.679140 0.392 Uiso 1 1 calc GR . . .

loop_
_atom_site_aniso_label
_atom_site_aniso_U_11
_atom_site_aniso_U_22
_atom_site_aniso_U_33
_atom_site_aniso_U_23
_atom_site_aniso_U_13
_atom_site_aniso_U_12
Br1 0.0607(6) 0.0636(6) 0.0369(5) 0.0064(5) 0.0015(4) -0.0038(5)
Cl1 0.287(7) 0.079(3) 0.132(4) 0.000(3) -0.091(4) 0.019(4)
Cl2 0.075(2) 0.246(6) 0.116(3) 0.017(4) 0.031(2) -0.006(3)
Cl3 0.176(5) 0.173(5) 0.118(3) 0.020(3) -0.063(3) -0.083(4)
C34 0.067(7) 0.091(9) 0.087(9) 0.007(7) -0.010(6) -0.020(7)
Cl4 0.082(4) 0.069(4) 0.083(4) 0.008(3) 0.010(3) 0.025(3)
Cl4* 0.245(16) 0.169(12) 0.41(3) 0.161(16) 0.223(19) 0.085(12)
Cl5 0.165(8) 0.085(5) 0.098(5) -0.001(4) 0.046(6) 0.043(5)
Cl5* 0.118(6) 0.119(6) 0.132(7) -0.030(5) 0.012(5) 0.057(6)
Cl6 0.087(5) 0.199(11) 0.143(8) 0.075(8) -0.025(6) -0.058(7)
Cl6* 0.182(11) 0.286(17) 0.125(8) -0.116(10) -0.076(8) 0.159(12)
C35 0.113(11) 0.101(10) 0.082(9) -0.003(8) -0.027(8) 0.039(9)
O1 0.063(4) 0.085(5) 0.067(5) 0.011(4) -0.010(4) -0.017(4)
O2 0.322(19) 0.125(9) 0.063(6) -0.007(6) 0.021(9) -0.096(11)
O3 0.065(9) 0.091(10) 0.042(7) 0.011(7) -0.007(6) 0.025(8)
O3* 0.053(9) 0.098(12) 0.099(13) 0.037(10) -0.010(9) 0.009(9)
N1 0.050(5) 0.081(6) 0.073(6) -0.018(5) -0.002(4) -0.008(5)
N2 0.195(14) 0.118(9) 0.048(6) 0.039(6) -0.024(7) -0.084(10)
N3 0.106(9) 0.106(9) 0.059(6) -0.010(6) 0.027(6) 0.007(7)
N4 0.047(4) 0.053(4) 0.033(3) 0.011(3) -0.005(3) -0.015(4)
C1 0.043(5) 0.063(6) 0.047(5) 0.014(4) -0.005(4) -0.001(4)
C2 0.064(6) 0.067(7) 0.049(6) 0.009(5) -0.002(5) -0.010(5)
C3 0.069(7) 0.097(9) 0.059(7) -0.002(6) -0.003(5) -0.024(7)
C4 0.095(10) 0.104(10) 0.080(9) -0.020(8) 0.006(7) -0.048(9)
C5 0.099(10) 0.126(12) 0.088(9) -0.030(9) 0.012(8) -0.059(9)
C6 0.073(8) 0.090(9) 0.093(9) -0.005(7) 0.001(7) -0.047(7)
C7 0.052(6) 0.066(7) 0.067(7) -0.002(5) 0.000(5) -0.008(5)
C8 0.042(5) 0.078(7) 0.061(6) 0.005(5) 0.003(4) 0.006(5)
C9 0.078(9) 0.118(12) 0.159(16) 0.026(11) 0.012(10) 0.041(9)
C10 0.093(10) 0.163(15) 0.080(9) -0.039(10) 0.004(8) 0.028(10)
C11 0.057(7) 0.132(12) 0.094(9) 0.009(9) 0.005(7) -0.004(8)
C12 0.080(7) 0.080(7) 0.042(5) 0.016(5) -0.016(5) -0.045(6)
C13 0.081(8) 0.068(7) 0.083(8) -0.027(7) -0.011(7) -0.029(6)
C14 0.119(12) 0.067(8) 0.105(11) 0.007(8) 0.032(9) -0.016(8)
C15 0.123(13) 0.076(9) 0.140(16) -0.012(11) 0.021(12) -0.013(9)
C16 0.17(2) 0.081(11) 0.15(2) -0.023(13) 0.080(16) -0.026(12)
C17 0.20(2) 0.092(12) 0.087(11) -0.028(10) 0.034(13) -0.061(13)
C18 0.118(11) 0.095(10) 0.071(8) -0.012(8) -0.007(8) -0.077(9)
C19 0.177(17) 0.105(12) 0.077(9) 0.009(9) -0.047(10) -0.074(12)
C20 0.20(2) 0.20(2) 0.139(18) 0.041(17) -0.087(17) -0.048(19)
C21 0.24(3) 0.168(19) 0.158(19) -0.039(16) -0.078(18) -0.091(19)
C22 0.20(2) 0.24(2) 0.127(15) 0.031(17) -0.049(15) -0.17(2)
C23 0.064(6) 0.081(7) 0.043(5) 0.006(5) 0.006(5) 0.007(6)
C24 0.062(7) 0.128(11) 0.055(7) 0.001(7) 0.008(5) 0.000(7)
C25 0.058(8) 0.25(2) 0.113(13) 0.048(14) 0.014(8) -0.023(11)
C26 0.059(9) 0.34(3) 0.098(12) 0.004(18) 0.019(9) -0.034(14)
C27 0.033(8) 0.54(5) 0.087(11) 0.05(2) 0.011(8) 0.031(16)
C28 0.065(9) 0.27(2) 0.082(10) -0.007(13) 0.000(7) 0.059(12)
C29 0.053(6) 0.131(11) 0.055(6) -0.011(7) 0.010(5) 0.012(7)
C30 0.168(15) 0.076(9) 0.058(7) -0.008(7) -0.002(8) 0.024(10)
C31 0.190(18) 0.085(9) 0.089(10) -0.011(8) -0.040(11) 0.040(11)
C32 0.35(4) 0.19(2) 0.112(16) -0.008(16) -0.01(2) -0.16(3)
C33 0.38(4) 0.17(2) 0.19(2) -0.042(18) -0.12(3) 0.19(3)

loop_
_atom_type_symbol
_atom_type_description
_atom_type_scat_dispersion_real
_atom_type_scat_dispersion_imag
_atom_type_scat_source
C C 0.0033 0.0016 'International Tables Vol C Tables 4.2.6.8 and 6.1.1.4'
H H 0.0000 0.0000 'International Tables Vol C Tables 4.2.6.8 and 6.1.1.4'
Br Br -0.2901 2.4595 'International Tables Vol C Tables 4.2.6.8 and 6.1.1.4'
Cl Cl 0.1484 0.1585 'International Tables Vol C Tables 4.2.6.8 and 6.1.1.4'
N N 0.0061 0.0033 'International Tables Vol C Tables 4.2.6.8 and 6.1.1.4'
O O 0.0106 0.0060 'International Tables Vol C Tables 4.2.6.8 and 6.1.1.4'

loop_
_geom_angle_atom_site_label_1
_geom_angle_atom_site_label_2
_geom_angle_atom_site_label_3
_geom_angle
Cl1 C34 Cl2 111.1(8)
Cl3 C34 Cl1 112.2(8)
Cl3 C34 Cl2 112.1(7)
Cl4* C35 Cl5* 105.6(10)
Cl4* C35 Cl6* 117.2(15)
Cl5 C35 Cl4 100.0(9)
Cl6 C35 Cl4 107.9(9)
Cl6 C35 Cl5 125.9(12)
Cl6* C35 Cl5* 108.6(9)
O1 N1 C7 111.3(8)
O1 N1 C8 108.7(8)
C7 N1 C8 116.2(8)
O2 N2 C18 102.9(15)
C19 N2 O2 103.7(11)
C19 N2 C18 109.7(12)
O3 N3 C29 104.1(11)
O3 N3 C30 111.9(11)
O3* N3 C29 123.1(13)
O3* N3 C30 110.4(14)
C29 N3 C30 116.4(12)
C1 N4 C12 109.8(8)
C1 N4 C23 110.9(7)
C23 N4 C12 110.4(8)
N4 C1 C2 111.7(8)
C3 C2 C1 117.8(9)
C7 C2 C1 124.0(9)
C7 C2 C3 118.2(10)
C4 C3 C2 121.9(12)
C3 C4 C5 120.9(13)
C4 C5 C6 118.0(12)
C7 C6 C5 122.6(12)
C2 C7 N1 125.8(9)
C6 C7 N1 116.0(10)
C6 C7 C2 118.2(11)
N1 C8 C9 113.7(10)
N1 C8 C10 106.4(9)
N1 C8 C11 110.8(10)
C9 C8 C10 109.0(13)
C9 C8 C11 109.0(10)
C11 C8 C10 107.7(11)
N4 C12 C13 111.7(9)
C14 C13 C12 116.1(11)
C18 C13 C12 121.8(13)
C18 C13 C14 121.8(14)
C15 C14 C13 123.6(15)
C16 C15 C14 110.9(18)
C17 C16 C15 128.2(18)
C16 C17 C18 118.3(16)
C13 C18 N2 117.3(14)
C13 C18 C17 116.3(17)
C17 C18 N2 126.0(14)
N2 C19 C20 102.1(13)
N2 C19 C21 122(2)
N2 C19 C22 109.1(11)
C21 C19 C20 107.4(15)
C21 C19 C22 108.3(16)
C22 C19 C20 107(2)
N4 C23 C24 111.7(8)
C25 C24 C23 118.3(12)
C29 C24 C23 121.1(11)
C29 C24 C25 120.4(12)
C26 C25 C24 118.9(18)
C27 C26 C25 121.1(18)
C26 C27 C28 122.8(14)
C27 C28 C29 119.8(17)
N3 C29 C28 121.5(14)
C24 C29 N3 121.6(10)
C24 C29 C28 116.9(14)
N3 C30 C31 109.9(11)
N3 C30 C32 104.7(14)
N3 C30 C33 114.4(17)
C31 C30 C32 106.7(16)
C33 C30 C31 110.1(15)
C33 C30 C32 110.7(19)

loop_
_geom_bond_atom_site_label_1
_geom_bond_atom_site_label_2
_geom_bond_distance
Cl1 C34 1.727(13)
Cl2 C34 1.797(15)
Cl3 C34 1.719(12)
Cl4 C35 1.934(18)
Cl4* C35 1.56(2)
Cl5 C35 1.737(16)
Cl5* C35 1.821(16)
Cl6 C35 1.557(18)
Cl6* C35 1.748(18)
O1 N1 1.405(10)
O2 N2 1.463(16)
O3 N3 1.413(15)
O3* N3 1.211(15)
N1 C7 1.435(14)
N1 C8 1.492(13)
N2 C18 1.49(2)
N2 C19 1.441(19)
N3 C29 1.422(16)
N3 C30 1.484(17)
N4 C1 1.492(11)
N4 C12 1.526(12)
N4 C23 1.493(12)
C1 C2 1.545(14)
C2 C3 1.421(15)
C2 C7 1.407(14)
C3 C4 1.357(16)
C4 C5 1.376(19)
C5 C6 1.407(19)
C6 C7 1.391(15)
C8 C9 1.497(18)
C8 C10 1.537(17)
C8 C11 1.511(16)
C12 C13 1.543(18)
C13 C14 1.423(19)
C13 C18 1.366(18)
C14 C15 1.42(2)
C15 C16 1.39(3)
C16 C17 1.39(3)
C17 C18 1.44(2)
C19 C20 1.60(3)
C19 C21 1.45(2)
C19 C22 1.52(2)
C23 C24 1.543(15)
C24 C25 1.42(2)
C24 C29 1.414(17)
C25 C26 1.40(2)
C26 C27 1.30(3)
C27 C28 1.40(3)
C28 C29 1.434(17)
C30 C31 1.517(18)
C30 C32 1.56(3)
C30 C33 1.50(3)

loop_
_twin_individual_id
_twin_individual_mass_fraction_refined
1 0.694(3)
2 0.306(3)
